data_2215528
loop_
_publ_author_name
'Fa-Qian Liu'
'Rong-Xun Li'
'Shao-Xiang Li'
'Li-Shui Sun'
'Guang-Ye Liu'

_publ_section_title
Tetra-\m-acetato-\k^8^<i>O</i>:<i>O</i>'-bis[(4-vinylpyridine-\k<i>N</i>)copper(II)](<i>Cu</i>---<i>Cu</i>)
_journal_coeditor_code HG2288
_journal_issue 10
_journal_name_full 'Acta Crystallographica Section E'
_journal_page_first m2455
_journal_page_last m2455
_journal_paper_doi 10.1107/S1600536807042328
_journal_volume 63
_journal_year 2007
_chemical_formula_moiety 'C22 H26 Cu2 N2 O8'
_chemical_formula_sum 'C22 H26 Cu2 N2 O8'
_chemical_formula_weight 573.53
_chemical_name_systematic
;
Tetra-\m-acetato-\k^8^O:O'-bis[(4-vinylpyridine-\kN)copper(II)](Cu---Cu)
;
_space_group_IT_number 14
_symmetry_cell_setting monoclinic
_symmetry_space_group_name_Hall '-P 2ybc'
_symmetry_space_group_name_H-M 'P 1 21/c 1'
_atom_sites_solution_hydrogens geom
_atom_sites_solution_primary direct
_atom_sites_solution_secondary difmap
_audit_creation_method SHELXL97
_cell_angle_alpha 90.00
_cell_angle_beta 105.65(3)
_cell_angle_gamma 90.00
_cell_formula_units_Z 2
_cell_length_a 10.696(2)
_cell_length_b 12.830(3)
_cell_length_c 9.4820(19)
_cell_measurement_reflns_used 3329
_cell_measurement_temperature 293(2)
_cell_measurement_theta_max 25.14
_cell_measurement_theta_min 2.53
_cell_volume 1253.0(5)
_computing_cell_refinement 'SAINT (Bruker, 2001)'
_computing_data_collection 'SMART (Bruker, 2001)'
_computing_data_reduction 'SAINT (Bruker, 2001)'
_computing_molecular_graphics 'SHELXTL (Sheldrick, 2001)'
_computing_publication_material 'SHELXTL (Sheldrick, 2001) and local programs'
_computing_structure_refinement 'SHELXTL (Sheldrick, 2001)'
_computing_structure_solution 'SHELXTL (Sheldrick, 2001)'
_diffrn_ambient_temperature 293(2)
_diffrn_measured_fraction_theta_full 0.999
_diffrn_measured_fraction_theta_max 0.999
_diffrn_measurement_device_type 'Bruker SMART 1K CCD area-detector'
_diffrn_measurement_method 'thin-slice \w'
_diffrn_radiation_monochromator graphite
_diffrn_radiation_source 'fine-focus sealed tube'
_diffrn_radiation_type MoK\a
_diffrn_radiation_wavelength 0.71073
_diffrn_reflns_av_R_equivalents 0.0132
_diffrn_reflns_av_sigmaI/netI 0.0346
_diffrn_reflns_limit_h_max 12
_diffrn_reflns_limit_h_min -13
_diffrn_reflns_limit_k_max 15
_diffrn_reflns_limit_k_min 0
_diffrn_reflns_limit_l_max 11
_diffrn_reflns_limit_l_min 0
_diffrn_reflns_number 2455
_diffrn_reflns_theta_full 25.97
_diffrn_reflns_theta_max 25.97
_diffrn_reflns_theta_min 1.98
_diffrn_standards_interval_count 100
_diffrn_standards_number 3
_exptl_absorpt_coefficient_mu 1.744
_exptl_absorpt_correction_T_max 0.8449
_exptl_absorpt_correction_T_min 0.6227
_exptl_absorpt_correction_type multi-scan
_exptl_absorpt_process_details '(SADABS; Sheldrick, 2004)'
_exptl_crystal_colour blue
_exptl_crystal_density_diffrn 1.520
_exptl_crystal_density_method 'not measured'
_exptl_crystal_description block
_exptl_crystal_F_000 588
_exptl_crystal_size_max 0.30
_exptl_crystal_size_mid 0.20
_exptl_crystal_size_min 0.10
_refine_diff_density_max 1.471
_refine_diff_density_min -1.128
_refine_ls_extinction_method none
_refine_ls_goodness_of_fit_ref 1.010
_refine_ls_hydrogen_treatment constr
_refine_ls_matrix_type full
_refine_ls_number_parameters 144
_refine_ls_number_reflns 2358
_refine_ls_number_restraints 1
_refine_ls_restrained_S_all 1.032
_refine_ls_R_factor_all 0.0811
_refine_ls_R_factor_gt 0.0613
_refine_ls_shift/su_max 0.002
_refine_ls_shift/su_mean 0.000
_refine_ls_structure_factor_coef Fsqd
_refine_ls_weighting_details 'calc w = 1/[\s^2^(Fo^2^)+(0.1P)^2^+3P] where P=(Fo^2^+2Fc^2^)/3'
_refine_ls_weighting_scheme calc
_refine_ls_wR_factor_gt 0.1641
_refine_ls_wR_factor_ref 0.1824
_reflns_number_gt 1830
_reflns_number_total 2358
_reflns_threshold_expression I>2\s(I)
_cod_data_source_file hg2288.cif
_cod_data_source_block I
_cod_original_sg_symbol_H-M 'P 21/c'
_cod_database_code 2215528
_cod_database_fobs_code 2215528

loop_
_symmetry_equiv_pos_as_xyz
'x, y, z'
'-x, y+1/2, -z+1/2'
'-x, -y, -z'
'x, -y-1/2, z-1/2'

loop_
_atom_site_type_symbol
_atom_site_label
_atom_site_fract_x
_atom_site_fract_y
_atom_site_fract_z
_atom_site_U_iso_or_equiv
_atom_site_adp_type
_atom_site_calc_flag
_atom_site_refinement_flags
_atom_site_occupancy
Cu Cu 0.40251(7) 0.02266(5) 0.05538(7) 0.0441(3) Uani d . 1
O O1 0.3606(5) -0.1277(3) 0.0336(5) 0.0612(11) Uani d . 1
O O2 0.4745(5) 0.1639(3) 0.0554(5) 0.0630(12) Uani d . 1
O O3 0.3013(5) 0.0430(4) -0.1496(5) 0.0641(12) Uani d . 1
O O4 0.5344(5) -0.0066(4) 0.2417(5) 0.0663(12) Uani d . 1
N N 0.2542(5) 0.0760(4) 0.1573(5) 0.0508(11) Uani d . 1
C C1 -0.0518(10) 0.2562(8) 0.4014(10) 0.101 Uani d D 1
H H1A 0.0269 0.2911 0.4345 0.121 Uiso calc R 1
H H1B -0.1233 0.2774 0.4321 0.121 Uiso calc R 1
C C2 -0.0617(10) 0.1780(8) 0.3125(10) 0.100 Uani d D 1
H H2A -0.1386 0.1412 0.2771 0.120 Uiso calc R 1
C C3 0.0585(7) 0.1517(7) 0.2715(8) 0.074(2) Uani d . 1
C C4 0.1672(8) 0.2085(5) 0.2806(8) 0.0677(19) Uani d . 1
H H4A 0.1774 0.2736 0.3251 0.081 Uiso calc R 1
C C5 0.2638(6) 0.1679(5) 0.2221(7) 0.0562(15) Uani d . 1
H H5A 0.3382 0.2073 0.2293 0.067 Uiso calc R 1
C C6 0.1465(7) 0.0221(6) 0.1532(8) 0.0691(19) Uani d . 1
H H6A 0.1387 -0.0437 0.1106 0.083 Uiso calc R 1
C C7 0.0486(8) 0.0551(8) 0.2057(9) 0.083(2) Uani d . 1
H H7A -0.0243 0.0136 0.1978 0.099 Uiso calc R 1
C C8 0.6099(8) 0.3033(6) 0.0297(10) 0.082(2) Uani d . 1
H H8A 0.5859 0.3336 0.1111 0.123 Uiso calc R 1
H H8B 0.5659 0.3391 -0.0587 0.123 Uiso calc R 1
H H8C 0.7020 0.3093 0.0448 0.123 Uiso calc R 1
C C9 0.5718(6) 0.1895(5) 0.0165(7) 0.0501(14) Uani d . 1
C C10 0.7308(8) -0.0547(7) 0.4061(7) 0.080(2) Uani d . 1
H H10A 0.8105 -0.0162 0.4246 0.121 Uiso calc R 1
H H10B 0.7496 -0.1279 0.4161 0.121 Uiso calc R 1
H H10C 0.6842 -0.0343 0.4752 0.121 Uiso calc R 1
C C11 0.6490(7) -0.0322(4) 0.2527(7) 0.0563(16) Uani d . 1

loop_
_atom_site_aniso_label
_atom_site_aniso_U_11
_atom_site_aniso_U_22
_atom_site_aniso_U_33
_atom_site_aniso_U_12
_atom_site_aniso_U_13
_atom_site_aniso_U_23
Cu 0.0535(4) 0.0386(4) 0.0448(4) 0.0010(3) 0.0212(3) 0.0026(3)
O1 0.076(3) 0.044(2) 0.074(3) -0.012(2) 0.038(2) 0.001(2)
O2 0.073(3) 0.042(2) 0.085(3) -0.007(2) 0.041(3) 0.000(2)
O3 0.066(3) 0.073(3) 0.051(2) 0.012(2) 0.011(2) 0.004(2)
O4 0.085(3) 0.069(3) 0.045(2) 0.011(3) 0.017(2) 0.004(2)
N 0.054(3) 0.052(3) 0.049(3) 0.000(2) 0.019(2) -0.001(2)
C1 0.101 0.101 0.101 0.000 0.027 0.000
C2 0.100 0.100 0.100 0.000 0.027 0.000
C3 0.067(4) 0.107(7) 0.058(4) 0.029(4) 0.034(3) 0.028(4)
C4 0.099(5) 0.048(4) 0.068(4) 0.020(4) 0.043(4) 0.010(3)
C5 0.061(4) 0.053(4) 0.063(4) 0.000(3) 0.030(3) 0.008(3)
C6 0.064(4) 0.074(5) 0.077(5) -0.020(4) 0.033(4) -0.018(4)
C7 0.066(4) 0.103(7) 0.091(6) -0.009(4) 0.043(4) -0.003(5)
C8 0.089(5) 0.047(4) 0.120(7) -0.016(4) 0.047(5) 0.002(4)
C9 0.061(4) 0.039(3) 0.056(3) -0.004(3) 0.024(3) 0.007(3)
C10 0.104(6) 0.073(5) 0.051(4) 0.021(4) -0.002(4) -0.001(3)
C11 0.083(5) 0.034(3) 0.046(3) 0.006(3) 0.006(3) -0.001(2)

loop_
_atom_type_symbol
_atom_type_description
_atom_type_scat_dispersion_real
_atom_type_scat_dispersion_imag
_atom_type_scat_source
C C 0.0033 0.0016 'International Tables Vol C Tables 4.2.6.8 and 6.1.1.4'
H H 0.0000 0.0000 'International Tables Vol C Tables 4.2.6.8 and 6.1.1.4'
N N 0.0061 0.0033 'International Tables Vol C Tables 4.2.6.8 and 6.1.1.4'
O O 0.0106 0.0060 'International Tables Vol C Tables 4.2.6.8 and 6.1.1.4'
Cu Cu 0.3201 1.2651 'International Tables Vol C Tables 4.2.6.8 and 6.1.1.4'

loop_
_geom_angle_atom_site_label_1
_geom_angle_atom_site_label_2
_geom_angle_atom_site_label_3
_geom_angle_site_symmetry_1
_geom_angle_site_symmetry_3
_geom_angle
_geom_angle_publ_flag
O2 Cu O3 . . 89.4(2) y
O2 Cu O4 . . 89.4(2) ?
O3 Cu O4 . . 167.5(2) y
O2 Cu O1 . . 167.15(17) ?
O3 Cu O1 . . 88.7(2) y
O4 Cu O1 . . 89.7(2) y
O2 Cu N . . 92.43(19) y
O3 Cu N . . 97.14(19) y
O4 Cu N . . 95.30(19) y
O1 Cu N . . 100.41(19) y
O2 Cu Cu . 3_655 81.48(13) y
O3 Cu Cu . 3_655 85.37(14) y
O4 Cu Cu . 3_655 82.19(15) y
O1 Cu Cu . 3_655 85.69(13) y
N Cu Cu . 3_655 173.42(15) y
C9 O1 Cu 3_655 . 121.3(4) ?
C9 O2 Cu . . 127.2(4) ?
C11 O3 Cu 3_655 . 121.6(4) ?
C11 O4 Cu . . 125.0(4) ?
C5 N C6 . . 115.7(6) ?
C5 N Cu . . 120.8(4) ?
C6 N Cu . . 123.4(5) ?
C2 C1 H1A . . 120.0 ?
C2 C1 H1B . . 120.0 ?
H1A C1 H1B . . 120.0 ?
C1 C2 C3 . . 115.1(10) ?
C1 C2 H2A . . 122.5 ?
C3 C2 H2A . . 122.5 ?
C4 C3 C7 . . 118.1(7) ?
C4 C3 C2 . . 130.7(9) ?
C7 C3 C2 . . 111.0(8) ?
C3 C4 C5 . . 119.2(7) ?
C3 C4 H4A . . 120.4 ?
C5 C4 H4A . . 120.4 ?
N C5 C4 . . 122.9(6) ?
N C5 H5A . . 118.5 ?
C4 C5 H5A . . 118.5 ?
N C6 C7 . . 125.4(8) ?
N C6 H6A . . 117.3 ?
C7 C6 H6A . . 117.3 ?
C6 C7 C3 . . 118.6(8) ?
C6 C7 H7A . . 120.7 ?
C3 C7 H7A . . 120.7 ?
C9 C8 H8A . . 109.5 ?
C9 C8 H8B . . 109.5 ?
H8A C8 H8B . . 109.5 ?
C9 C8 H8C . . 109.5 ?
H8A C8 H8C . . 109.5 ?
H8B C8 H8C . . 109.5 ?
O2 C9 O1 . 3_655 124.3(6) ?
O2 C9 C8 . . 117.5(6) ?
O1 C9 C8 3_655 . 118.2(6) ?
C11 C10 H10A . . 109.5 ?
C11 C10 H10B . . 109.5 ?
H10A C10 H10B . . 109.5 ?
C11 C10 H10C . . 109.5 ?
H10A C10 H10C . . 109.5 ?
H10B C10 H10C . . 109.5 ?
O3 C11 O4 3_655 . 125.8(6) ?
O3 C11 C10 3_655 . 118.6(7) ?
O4 C11 C10 . . 115.6(6) ?

loop_
_geom_bond_atom_site_label_1
_geom_bond_atom_site_label_2
_geom_bond_site_symmetry_2
_geom_bond_distance
_geom_bond_publ_flag
Cu O2 . 1.969(4) y
Cu O3 . 1.971(4) y
Cu O4 . 1.977(5) y
Cu O1 . 1.979(4) y
Cu N . 2.178(5) y
Cu Cu 3_655 2.6405(14) y
O1 C9 3_655 1.251(7) ?
O2 C9 . 1.238(7) ?
O3 C11 3_655 1.240(8) ?
O4 C11 . 1.246(9) ?
N C5 . 1.320(8) ?
N C6 . 1.335(8) ?
C1 C2 . 1.296(8) ?
C1 H1A . 0.9300 ?
C1 H1B . 0.9300 ?
C2 C3 . 1.479(12) ?
C2 H2A . 0.9300 ?
C3 C4 . 1.355(11) ?
C3 C7 . 1.379(12) ?
C4 C5 . 1.399(9) ?
C4 H4A . 0.9300 ?
C5 H5A . 0.9300 ?
C6 C7 . 1.343(10) ?
C6 H6A . 0.9300 ?
C7 H7A . 0.9300 ?
C8 C9 . 1.511(9) ?
C8 H8A . 0.9600 ?
C8 H8B . 0.9600 ?
C8 H8C . 0.9600 ?
C9 O1 3_655 1.251(7) ?
C10 C11 . 1.509(8) ?
C10 H10A . 0.9600 ?
C10 H10B . 0.9600 ?
C10 H10C . 0.9600 ?
C11 O3 3_655 1.240(8) ?

loop_
_geom_hbond_atom_site_label_D
_geom_hbond_atom_site_label_H
_geom_hbond_atom_site_label_A
_geom_hbond_distance_DH
_geom_hbond_distance_HA
_geom_hbond_distance_DA
_geom_hbond_angle_DHA
_geom_hbond_publ_flag
C5 H5A O2 0.93 2.54 3.083(8) 118 y

loop_
_geom_torsion_atom_site_label_1
_geom_torsion_atom_site_label_2
_geom_torsion_atom_site_label_3
_geom_torsion_atom_site_label_4
_geom_torsion_site_symmetry_1
_geom_torsion_site_symmetry_4
_geom_torsion
O2 Cu O1 C9 . 3_655 4.5(12)
O3 Cu O1 C9 . 3_655 86.0(5)
O4 Cu O1 C9 . 3_655 -81.6(5)
N Cu O1 C9 . 3_655 -177.0(5)
Cu Cu O1 C9 3_655 3_655 0.6(5)
O3 Cu O2 C9 . . -87.1(6)
O4 Cu O2 C9 . . 80.5(6)
O1 Cu O2 C9 . . -5.7(12)
N Cu O2 C9 . . 175.8(5)
Cu Cu O2 C9 3_655 . -1.7(5)
O2 Cu O3 C11 . 3_655 80.3(5)
O4 Cu O3 C11 . 3_655 -4.3(13)
O1 Cu O3 C11 . 3_655 -87.0(5)
N Cu O3 C11 . 3_655 172.7(5)
Cu Cu O3 C11 3_655 3_655 -1.2(5)
O2 Cu O4 C11 . . -81.0(5)
O3 Cu O4 C11 . . 3.6(13)
O1 Cu O4 C11 . . 86.1(5)
N Cu O4 C11 . . -173.4(5)
Cu Cu O4 C11 3_655 . 0.4(5)
O2 Cu N C5 . . -16.0(5)
O3 Cu N C5 . . -105.7(5)
O4 Cu N C5 . . 73.6(5)
O1 Cu N C5 . . 164.3(5)
O2 Cu N C6 . . 160.8(6)
O3 Cu N C6 . . 71.1(6)
O4 Cu N C6 . . -109.6(6)
O1 Cu N C6 . . -18.9(6)
C1 C2 C3 C4 . . -18.3(14)
C1 C2 C3 C7 . . 166.1(9)
C7 C3 C4 C5 . . 0.6(11)
C2 C3 C4 C5 . . -174.6(7)
C6 N C5 C4 . . -1.4(9)
Cu N C5 C4 . . 175.7(5)
C3 C4 C5 N . . 0.2(10)
C5 N C6 C7 . . 1.8(12)
Cu N C6 C7 . . -175.2(7)
N C6 C7 C3 . . -1.0(14)
C4 C3 C7 C6 . . -0.3(12)
C2 C3 C7 C6 . . 175.8(8)
Cu O2 C9 O1 . 3_655 1.8(10)
Cu O2 C9 C8 . . -178.7(5)
Cu O4 C11 O3 . 3_655 0.4(10)
Cu O4 C11 C10 . . -177.7(5)
